data_7006915
loop_
_publ_author_name
'El-Kadri, Oussama M'
'Heeg, Mary Jane'
'Winter, Charles H.'

_publ_section_title
;
 Film growth precursor development for metal nitrides. Synthesis,
 structure, and volatility of molybdenum(VI) and tungsten(VI) complexes
 containing bis(imido)metal fragments and various nitrogen donor
 ligands.
;
_journal_issue 16
_journal_name_full 'Dalton transactions (Cambridge, England : 2003)'
_journal_page_first 1943
_journal_page_last 1953
_journal_paper_doi 10.1039/b515378f
_journal_year 2006
_chemical_formula_sum 'C34 H56 N10 W'
_chemical_formula_weight 788.74
_chemical_name_systematic
;
?
;
_space_group_IT_number 14
_symmetry_cell_setting monoclinic
_symmetry_space_group_name_Hall '-P 2ybc'
_symmetry_space_group_name_H-M 'P 1 21/c 1'
_atom_sites_solution_hydrogens geom
_atom_sites_solution_primary direct
_atom_sites_solution_secondary difmap
_audit_creation_method SHELXL-97
_cell_angle_alpha 90.00
_cell_angle_beta 95.661(2)
_cell_angle_gamma 90.00
_cell_formula_units_Z 4
_cell_length_a 14.5205(11)
_cell_length_b 13.8974(11)
_cell_length_c 19.5636(13)
_cell_measurement_reflns_used 923
_cell_measurement_temperature 295(2)
_cell_measurement_theta_max 26.0
_cell_measurement_theta_min 2.8
_cell_volume 3928.6(5)
_computing_cell_refinement 'Bruker SAINT'
_computing_data_collection 'Bruker SMART'
_computing_data_reduction 'Bruker SAINT'
_computing_molecular_graphics SHELXTL-Plus
_computing_publication_material SHELXL-97
_computing_structure_refinement 'SHELXL-97 (Sheldrick, 1997)'
_computing_structure_solution 'SHELXS-97 (Sheldrick, 1990)'
_diffrn_ambient_temperature 295(2)
_diffrn_measured_fraction_theta_full 0.928
_diffrn_measured_fraction_theta_max 0.928
_diffrn_measurement_method 'SMART CCD'
_diffrn_radiation_monochromator graphite
_diffrn_radiation_source 'fine-focus sealed tube'
_diffrn_radiation_type MoK\a
_diffrn_radiation_wavelength 0.71073
_diffrn_reflns_av_R_equivalents 0.040
_diffrn_reflns_av_sigmaI/netI 0.0646
_diffrn_reflns_limit_h_max 19
_diffrn_reflns_limit_h_min -19
_diffrn_reflns_limit_k_max 18
_diffrn_reflns_limit_k_min 0
_diffrn_reflns_limit_l_max 25
_diffrn_reflns_limit_l_min 0
_diffrn_reflns_number 28344
_diffrn_reflns_theta_full 28.30
_diffrn_reflns_theta_max 28.30
_diffrn_reflns_theta_min 1.80
_exptl_absorpt_coefficient_mu 2.975
_exptl_absorpt_correction_T_max 0.6475
_exptl_absorpt_correction_T_min 0.4689
_exptl_absorpt_correction_type multi-scan
_exptl_crystal_colour yellow
_exptl_crystal_density_diffrn 1.334
_exptl_crystal_density_method 'not measured'
_exptl_crystal_description rod
_exptl_crystal_F_000 1616
_exptl_crystal_size_max 0.30
_exptl_crystal_size_mid 0.16
_exptl_crystal_size_min 0.16
_refine_diff_density_max 0.372
_refine_diff_density_min -0.458
_refine_diff_density_rms 0.078
_refine_ls_extinction_method none
_refine_ls_goodness_of_fit_ref 0.848
_refine_ls_hydrogen_treatment mixed
_refine_ls_matrix_type full
_refine_ls_number_parameters 420
_refine_ls_number_reflns 9067
_refine_ls_number_restraints 0
_refine_ls_restrained_S_all 0.848
_refine_ls_R_factor_all 0.0647
_refine_ls_R_factor_gt 0.0285
_refine_ls_shift/su_max 0.002
_refine_ls_shift/su_mean 0.000
_refine_ls_structure_factor_coef Fsqd
_refine_ls_weighting_details 'calc w=1/[\s^2^(Fo^2^)+(0.0203P)^2^+0.0000P] where P=(Fo^2^+2Fc^2^)/3'
_refine_ls_weighting_scheme calc
_refine_ls_wR_factor_gt 0.0459
_refine_ls_wR_factor_ref 0.0515
_reflns_number_gt 5840
_reflns_number_total 9067
_reflns_threshold_expression >2sigma(I)
_cod_data_source_file b515378f.txt
_cod_data_source_block wush
_cod_depositor_comments
;
The following automatic conversions were performed:
'_exptl_absorpt_correction_type' value 'Multi-scan' changed to
'multi-scan' according to
'/home/saulius/struct/CIF-dictionaries/cif_core.dic' dictionary named
'cif_core.dic' version 2.4.1 from 2010-06-29.

Automatic conversion script
Id: cif_fix_enum 1527 2010-12-29 10:47:43Z saulius 
;
_cod_original_sg_symbol_H-M P21/c
_cod_database_code 7006915

loop_
_symmetry_equiv_pos_as_xyz
'x, y, z'
'-x, y+1/2, -z+1/2'
'-x, -y, -z'
'x, -y-1/2, z-1/2'

loop_
_atom_site_label
_atom_site_type_symbol
_atom_site_fract_x
_atom_site_fract_y
_atom_site_fract_z
_atom_site_U_iso_or_equiv
_atom_site_adp_type
_atom_site_occupancy
_atom_site_symmetry_multiplicity
_atom_site_calc_flag
_atom_site_refinement_flags
_atom_site_disorder_assembly
_atom_site_disorder_group
W1 W 0.229639(10) 0.153260(10) 0.229380(6) 0.03660(5) Uani 1 1 d . . .
N1 N 0.16152(18) 0.14049(18) 0.15063(12) 0.0395(7) Uani 1 1 d . . .
C1 C 0.0935(3) 0.1099(3) 0.09574(18) 0.0547(10) Uani 1 1 d . . .
C2 C 0.0163(3) 0.1826(3) 0.0855(2) 0.0852(15) Uani 1 1 d . . .
H2A H -0.0100 0.1922 0.1281 0.102 Uiso 1 1 calc R . .
H2B H -0.0306 0.1593 0.0515 0.102 Uiso 1 1 calc R . .
H2C H 0.0403 0.2425 0.0705 0.102 Uiso 1 1 calc R . .
C3 C 0.1422(3) 0.0996(4) 0.03005(18) 0.0999(17) Uani 1 1 d . . .
H3A H 0.1724 0.1589 0.0208 0.120 Uiso 1 1 calc R . .
H3B H 0.0974 0.0843 -0.0078 0.120 Uiso 1 1 calc R . .
H3C H 0.1873 0.0490 0.0360 0.120 Uiso 1 1 calc R . .
C4 C 0.0566(3) 0.0136(3) 0.1162(2) 0.0898(15) Uani 1 1 d . . .
H4A H 0.1065 -0.0318 0.1226 0.108 Uiso 1 1 calc R . .
H4B H 0.0113 -0.0090 0.0808 0.108 Uiso 1 1 calc R . .
H4C H 0.0284 0.0204 0.1584 0.108 Uiso 1 1 calc R . .
N2 N 0.15220(17) 0.16273(19) 0.29205(12) 0.0412(7) Uani 1 1 d . . .
C5 C 0.0679(3) 0.1866(3) 0.32357(18) 0.0558(10) Uani 1 1 d . . .
C6 C 0.0817(3) 0.1667(4) 0.39902(19) 0.125(2) Uani 1 1 d . . .
H6A H 0.0987 0.1004 0.4064 0.149 Uiso 1 1 calc R . .
H6B H 0.0253 0.1795 0.4191 0.149 Uiso 1 1 calc R . .
H6C H 0.1300 0.2073 0.4200 0.149 Uiso 1 1 calc R . .
C7 C -0.0113(3) 0.1272(4) 0.2908(3) 0.119(2) Uani 1 1 d . . .
H7A H -0.0275 0.1490 0.2446 0.143 Uiso 1 1 calc R . .
H7B H -0.0637 0.1340 0.3167 0.143 Uiso 1 1 calc R . .
H7C H 0.0068 0.0608 0.2902 0.143 Uiso 1 1 calc R . .
C8 C 0.0484(3) 0.2913(3) 0.3100(3) 0.120(2) Uani 1 1 d . . .
H8A H 0.0990 0.3291 0.3307 0.144 Uiso 1 1 calc R . .
H8B H -0.0074 0.3091 0.3292 0.144 Uiso 1 1 calc R . .
H8C H 0.0413 0.3025 0.2613 0.144 Uiso 1 1 calc R . .
N3 N 0.25283(18) 0.30512(19) 0.23127(13) 0.0414(7) Uani 1 1 d . . .
N4 N 0.28346(18) 0.3444(2) 0.29480(12) 0.0466(7) Uani 1 1 d . . .
N5 N 0.2748(2) 0.4613(2) 0.21456(13) 0.0537(8) Uani 1 1 d . . .
C9 C 0.2952(2) 0.4360(3) 0.28146(16) 0.0472(9) Uani 1 1 d . . .
C10 C 0.3232(3) 0.5094(3) 0.33648(18) 0.0620(11) Uani 1 1 d . . .
H10 H 0.3758 0.5458 0.3223 0.074 Uiso 1 1 calc R . .
C11 C 0.3530(3) 0.4622(3) 0.40400(18) 0.0983(16) Uani 1 1 d . . .
H11A H 0.3025 0.4255 0.4187 0.118 Uiso 1 1 calc R . .
H11B H 0.3712 0.5106 0.4376 0.118 Uiso 1 1 calc R . .
H11C H 0.4044 0.4202 0.3988 0.118 Uiso 1 1 calc R . .
C12 C 0.2456(4) 0.5787(3) 0.3437(2) 0.120(2) Uani 1 1 d . . .
H12A H 0.2301 0.6112 0.3008 0.144 Uiso 1 1 calc R . .
H12B H 0.2645 0.6250 0.3787 0.144 Uiso 1 1 calc R . .
H12C H 0.1924 0.5442 0.3562 0.144 Uiso 1 1 calc R . .
C13 C 0.2493(2) 0.3780(2) 0.18553(16) 0.0418(9) Uani 1 1 d . . .
C14 C 0.2152(2) 0.3696(2) 0.11108(15) 0.0476(9) Uani 1 1 d . . .
H14 H 0.1972 0.3027 0.1015 0.057 Uiso 1 1 calc R . .
C15 C 0.2911(3) 0.3965(3) 0.06605(17) 0.0757(13) Uani 1 1 d . . .
H15A H 0.3072 0.4630 0.0730 0.091 Uiso 1 1 calc R . .
H15B H 0.2693 0.3861 0.0187 0.091 Uiso 1 1 calc R . .
H15C H 0.3447 0.3572 0.0781 0.091 Uiso 1 1 calc R . .
C16 C 0.1310(3) 0.4332(3) 0.09436(18) 0.0770(13) Uani 1 1 d . . .
H16A H 0.0844 0.4168 0.1239 0.092 Uiso 1 1 calc R . .
H16B H 0.1070 0.4235 0.0474 0.092 Uiso 1 1 calc R . .
H16C H 0.1483 0.4994 0.1012 0.092 Uiso 1 1 calc R . .
N6 N 0.25636(17) 0.00222(18) 0.23215(13) 0.0404(7) Uani 1 1 d . . .
N7 N 0.28752(19) -0.0391(2) 0.17410(13) 0.0473(7) Uani 1 1 d . . .
N8 N 0.2813(2) -0.1529(2) 0.25488(13) 0.0535(8) Uani 1 1 d . . .
C17 C 0.3006(3) -0.1300(3) 0.19087(18) 0.0503(10) Uani 1 1 d . . .
C18 C 0.3323(3) -0.2032(3) 0.1411(2) 0.0713(13) Uani 1 1 d . . .
H18 H 0.3868 -0.2359 0.1637 0.086 Uiso 1 1 calc R . .
C19 C 0.3596(4) -0.1588(3) 0.0772(2) 0.138(2) Uani 1 1 d . . .
H19A H 0.3078 -0.1246 0.0546 0.165 Uiso 1 1 calc R . .
H19B H 0.3787 -0.2081 0.0474 0.165 Uiso 1 1 calc R . .
H19C H 0.4098 -0.1148 0.0884 0.165 Uiso 1 1 calc R . .
C20 C 0.2583(4) -0.2776(4) 0.1253(3) 0.134(2) Uani 1 1 d . . .
H20A H 0.2424 -0.3059 0.1673 0.161 Uiso 1 1 calc R . .
H20B H 0.2807 -0.3267 0.0966 0.161 Uiso 1 1 calc R . .
H20C H 0.2045 -0.2478 0.1018 0.161 Uiso 1 1 calc R . .
C21 C 0.2543(2) -0.0690(3) 0.27925(16) 0.0440(9) Uani 1 1 d . . .
C22 C 0.2202(2) -0.0585(3) 0.34857(16) 0.0501(9) Uani 1 1 d . . .
H22 H 0.2069 0.0097 0.3560 0.060 Uiso 1 1 calc R . .
C23 C 0.2929(3) -0.0915(3) 0.40528(17) 0.0720(13) Uani 1 1 d . . .
H23A H 0.3048 -0.1589 0.3999 0.086 Uiso 1 1 calc R . .
H23B H 0.2706 -0.0805 0.4492 0.086 Uiso 1 1 calc R . .
H23C H 0.3490 -0.0559 0.4024 0.086 Uiso 1 1 calc R . .
C24 C 0.1317(3) -0.1155(3) 0.3522(2) 0.0833(14) Uani 1 1 d . . .
H24A H 0.0848 -0.0916 0.3184 0.100 Uiso 1 1 calc R . .
H24B H 0.1111 -0.1087 0.3971 0.100 Uiso 1 1 calc R . .
H24C H 0.1431 -0.1822 0.3434 0.100 Uiso 1 1 calc R . .
N9 N 0.36155(19) 0.13239(19) 0.31479(13) 0.0409(7) Uani 1 1 d . . .
C25 C 0.3625(2) 0.1735(2) 0.37725(16) 0.0478(9) Uani 1 1 d . . .
H25 H 0.3138 0.2136 0.3863 0.057 Uiso 1 1 calc R . .
C26 C 0.4344(3) 0.1577(3) 0.42859(16) 0.0603(10) Uani 1 1 d . . .
H26 H 0.4332 0.1858 0.4716 0.072 Uiso 1 1 calc R . .
C27 C 0.5065(3) 0.1004(3) 0.4148(2) 0.0674(12) Uani 1 1 d . . .
H27 H 0.5554 0.0895 0.4483 0.081 Uiso 1 1 calc R . .
C28 C 0.5066(2) 0.0589(3) 0.35143(18) 0.0587(10) Uani 1 1 d . . .
H28 H 0.5554 0.0200 0.3410 0.070 Uiso 1 1 calc R . .
C29 C 0.4328(2) 0.0762(3) 0.30357(17) 0.0479(9) Uani 1 1 d . . .
H29 H 0.4326 0.0470 0.2608 0.057 Uiso 1 1 calc R . .
N10 N 0.36876(19) 0.17679(18) 0.16974(12) 0.0398(7) Uani 1 1 d . . .
C30 C 0.3791(2) 0.1324(2) 0.11011(15) 0.0478(9) Uani 1 1 d . . .
H30 H 0.3334 0.0896 0.0926 0.057 Uiso 1 1 calc R . .
C31 C 0.4545(3) 0.1471(3) 0.07339(17) 0.0575(10) Uani 1 1 d . . .
H31 H 0.4589 0.1157 0.0319 0.069 Uiso 1 1 calc R . .
C32 C 0.5220(3) 0.2085(3) 0.09928(18) 0.0617(11) Uani 1 1 d . . .
H32 H 0.5737 0.2191 0.0757 0.074 Uiso 1 1 calc R . .
C33 C 0.5137(3) 0.2550(3) 0.16047(17) 0.0567(10) Uani 1 1 d . . .
H33 H 0.5593 0.2970 0.1791 0.068 Uiso 1 1 calc R . .
C34 C 0.4361(2) 0.2375(3) 0.19307(16) 0.0476(9) Uani 1 1 d . . .
H34 H 0.4299 0.2699 0.2340 0.057 Uiso 1 1 calc R . .

loop_
_atom_site_aniso_label
_atom_site_aniso_U_11
_atom_site_aniso_U_22
_atom_site_aniso_U_33
_atom_site_aniso_U_23
_atom_site_aniso_U_13
_atom_site_aniso_U_12
W1 0.03898(8) 0.03522(8) 0.03524(6) -0.00278(8) 0.00191(5) -0.00226(9)
N1 0.0428(17) 0.0345(17) 0.0400(13) -0.0026(13) -0.0016(12) -0.0042(14)
C1 0.051(3) 0.057(3) 0.053(2) -0.0112(19) -0.013(2) -0.009(2)
C2 0.065(3) 0.093(4) 0.090(3) -0.007(3) -0.028(3) -0.001(3)
C3 0.087(4) 0.153(5) 0.057(3) -0.040(3) -0.009(2) -0.018(3)
C4 0.086(3) 0.072(3) 0.105(3) -0.013(3) -0.028(3) -0.027(3)
N2 0.0408(16) 0.0381(17) 0.0450(14) -0.0025(14) 0.0060(13) 0.0024(14)
C5 0.055(3) 0.060(3) 0.054(2) -0.0012(19) 0.014(2) 0.010(2)
C6 0.111(4) 0.209(7) 0.060(3) 0.009(3) 0.043(3) 0.063(4)
C7 0.060(3) 0.156(6) 0.149(5) -0.040(4) 0.043(3) -0.022(3)
C8 0.109(4) 0.081(4) 0.181(5) 0.025(4) 0.078(4) 0.047(3)
N3 0.051(2) 0.0366(16) 0.0370(14) -0.0048(14) 0.0061(14) -0.0061(14)
N4 0.059(2) 0.0382(17) 0.0420(14) -0.0038(15) 0.0007(13) -0.0073(17)
N5 0.075(2) 0.0391(18) 0.0456(16) -0.0004(16) 0.0012(15) -0.0074(17)
C9 0.055(3) 0.039(2) 0.047(2) -0.0031(18) 0.0003(18) -0.0060(18)
C10 0.083(3) 0.044(3) 0.056(2) -0.0090(19) -0.008(2) -0.011(2)
C11 0.154(5) 0.072(3) 0.062(3) -0.012(3) -0.026(3) -0.019(3)
C12 0.159(5) 0.086(4) 0.108(4) -0.052(3) -0.027(4) 0.037(4)
C13 0.045(2) 0.040(2) 0.0405(18) -0.0017(16) 0.0061(17) -0.0026(17)
C14 0.058(2) 0.043(2) 0.0421(18) 0.0016(16) 0.0030(17) -0.0071(19)
C15 0.078(3) 0.104(4) 0.046(2) 0.010(2) 0.009(2) 0.001(3)
C16 0.074(3) 0.096(4) 0.059(2) -0.006(2) -0.006(2) 0.012(3)
N6 0.0433(19) 0.0342(17) 0.0439(15) -0.0060(14) 0.0051(14) -0.0005(13)
N7 0.058(2) 0.0368(18) 0.0486(16) -0.0070(15) 0.0111(15) -0.0007(16)
N8 0.067(2) 0.0392(17) 0.0557(18) 0.0053(17) 0.0143(16) 0.0092(19)
C17 0.055(2) 0.040(3) 0.057(2) -0.0016(18) 0.0103(19) 0.0043(19)
C18 0.095(4) 0.052(3) 0.070(3) -0.010(2) 0.025(3) 0.017(3)
C19 0.235(7) 0.082(4) 0.115(4) -0.009(3) 0.112(4) 0.030(4)
C20 0.169(6) 0.095(4) 0.149(5) -0.064(4) 0.058(4) -0.029(4)
C21 0.039(2) 0.043(2) 0.049(2) -0.0034(18) -0.0004(17) -0.0030(18)
C22 0.058(3) 0.043(2) 0.051(2) -0.0003(18) 0.0129(19) 0.005(2)
C23 0.085(3) 0.078(3) 0.053(2) 0.010(2) 0.013(2) 0.005(3)
C24 0.069(3) 0.099(4) 0.086(3) -0.001(3) 0.028(3) -0.015(3)
N9 0.0378(17) 0.0389(19) 0.0456(15) 0.0016(13) 0.0026(13) 0.0008(14)
C25 0.054(2) 0.040(2) 0.050(2) -0.0025(17) 0.0061(18) -0.0065(18)
C26 0.066(3) 0.075(3) 0.0371(18) -0.004(2) -0.0067(19) -0.014(3)
C27 0.054(3) 0.086(3) 0.059(3) 0.008(2) -0.011(2) -0.006(2)
C28 0.042(2) 0.072(3) 0.061(2) 0.005(2) 0.001(2) 0.008(2)
C29 0.045(2) 0.054(2) 0.0446(19) -0.0002(18) 0.0040(18) 0.0003(19)
N10 0.0449(18) 0.0390(19) 0.0350(14) -0.0025(12) 0.0019(13) -0.0031(14)
C30 0.051(2) 0.048(3) 0.0432(19) -0.0028(17) -0.0016(17) -0.0034(18)
C31 0.064(3) 0.065(3) 0.0457(19) -0.004(2) 0.0162(19) 0.001(2)
C32 0.052(3) 0.078(3) 0.057(2) 0.003(2) 0.017(2) -0.005(2)
C33 0.048(3) 0.065(3) 0.056(2) 0.004(2) 0.0029(19) -0.012(2)
C34 0.050(2) 0.052(2) 0.0404(18) 0.0001(17) 0.0020(18) -0.007(2)

loop_
_atom_type_symbol
_atom_type_description
_atom_type_scat_dispersion_real
_atom_type_scat_dispersion_imag
_atom_type_scat_source
C C 0.0033 0.0016 'International Tables Vol C Tables 4.2.6.8 and 6.1.1.4'
H H 0.0000 0.0000 'International Tables Vol C Tables 4.2.6.8 and 6.1.1.4'
N N 0.0061 0.0033 'International Tables Vol C Tables 4.2.6.8 and 6.1.1.4'
W W -0.8490 6.8722 'International Tables Vol C Tables 4.2.6.8 and 6.1.1.4'

loop_
_geom_angle_atom_site_label_1
_geom_angle_atom_site_label_2
_geom_angle_atom_site_label_3
_geom_angle
_geom_angle_site_symmetry_1
_geom_angle_site_symmetry_3
_geom_angle_publ_flag
N2 W1 N1 106.10(11) . . ?
N2 W1 N6 100.61(11) . . ?
N1 W1 N6 90.47(11) . . ?
N2 W1 N3 91.41(11) . . ?
N1 W1 N3 100.90(11) . . ?
N6 W1 N3 160.55(9) . . ?
N2 W1 N9 92.56(10) . . ?
N1 W1 N9 158.16(10) . . ?
N6 W1 N9 74.72(9) . . ?
N3 W1 N9 89.64(9) . . ?
N2 W1 N10 160.14(10) . . ?
N1 W1 N10 90.87(10) . . ?
N6 W1 N10 89.25(9) . . ?
N3 W1 N10 74.98(9) . . ?
N9 W1 N10 73.31(8) . . ?
C1 N1 W1 164.5(2) . . ?
N1 C1 C2 110.2(3) . . ?
N1 C1 C4 107.3(3) . . ?
C2 C1 C4 110.5(3) . . ?
N1 C1 C3 108.2(3) . . ?
C2 C1 C3 110.5(3) . . ?
C4 C1 C3 110.1(3) . . ?
C5 N2 W1 159.4(2) . . ?
N2 C5 C6 109.7(3) . . ?
N2 C5 C8 107.2(3) . . ?
C6 C5 C8 111.0(4) . . ?
N2 C5 C7 109.4(3) . . ?
C6 C5 C7 109.9(4) . . ?
C8 C5 C7 109.5(4) . . ?
C13 N3 N4 106.6(3) . . ?
C13 N3 W1 137.2(2) . . ?
N4 N3 W1 116.1(2) . . ?
C9 N4 N3 103.9(2) . . ?
C13 N5 C9 102.2(3) . . ?
N4 C9 N5 114.9(3) . . ?
N4 C9 C10 122.9(3) . . ?
N5 C9 C10 122.0(3) . . ?
C11 C10 C12 110.7(4) . . ?
C11 C10 C9 111.5(3) . . ?
C12 C10 C9 110.4(3) . . ?
N5 C13 N3 112.4(3) . . ?
N5 C13 C14 122.4(3) . . ?
N3 C13 C14 125.1(3) . . ?
C13 C14 C16 110.3(3) . . ?
C13 C14 C15 110.8(3) . . ?
C16 C14 C15 110.3(3) . . ?
C21 N6 N7 106.6(3) . . ?
C21 N6 W1 136.0(2) . . ?
N7 N6 W1 117.4(2) . . ?
C17 N7 N6 104.1(3) . . ?
C21 N8 C17 102.7(3) . . ?
N7 C17 N8 114.9(3) . . ?
N7 C17 C18 122.1(3) . . ?
N8 C17 C18 123.0(3) . . ?
C19 C18 C17 112.7(3) . . ?
C19 C18 C20 111.0(4) . . ?
C17 C18 C20 109.8(4) . . ?
N8 C21 N6 111.6(3) . . ?
N8 C21 C22 123.0(3) . . ?
N6 C21 C22 125.2(3) . . ?
C21 C22 C23 111.3(3) . . ?
C21 C22 C24 110.4(3) . . ?
C23 C22 C24 109.7(3) . . ?
C29 N9 C25 117.4(3) . . ?
C29 N9 W1 121.9(2) . . ?
C25 N9 W1 120.6(2) . . ?
N9 C25 C26 121.8(3) . . ?
C27 C26 C25 119.0(3) . . ?
C26 C27 C28 119.6(4) . . ?
C29 C28 C27 118.3(4) . . ?
N9 C29 C28 123.8(3) . . ?
C34 N10 C30 116.5(3) . . ?
C34 N10 W1 122.0(2) . . ?
C30 N10 W1 121.3(2) . . ?
N10 C30 C31 123.1(3) . . ?
C32 C31 C30 118.6(3) . . ?
C31 C32 C33 119.7(4) . . ?
C34 C33 C32 118.0(4) . . ?
N10 C34 C33 124.1(3) . . ?

loop_
_geom_bond_atom_site_label_1
_geom_bond_atom_site_label_2
_geom_bond_distance
_geom_bond_site_symmetry_2
_geom_bond_publ_flag
W1 N2 1.748(2) . ?
W1 N1 1.756(2) . ?
W1 N6 2.134(3) . ?
W1 N3 2.137(3) . ?
W1 N9 2.432(3) . ?
W1 N10 2.452(3) . ?
N1 C1 1.449(4) . ?
C1 C2 1.507(5) . ?
C1 C4 1.511(5) . ?
C1 C3 1.534(5) . ?
N2 C5 1.462(4) . ?
C5 C6 1.496(5) . ?
C5 C8 1.500(5) . ?
C5 C7 1.507(5) . ?
N3 C13 1.349(4) . ?
N3 N4 1.390(3) . ?
N4 C9 1.314(4) . ?
N5 C13 1.326(4) . ?
N5 C9 1.359(4) . ?
C9 C10 1.509(4) . ?
C10 C11 1.500(5) . ?
C10 C12 1.499(5) . ?
C13 C14 1.496(4) . ?
C14 C16 1.518(5) . ?
C14 C15 1.523(4) . ?
N6 C21 1.355(4) . ?
N6 N7 1.388(3) . ?
N7 C17 1.314(4) . ?
N8 C21 1.333(4) . ?
N8 C17 1.348(4) . ?
C17 C18 1.512(5) . ?
C18 C19 1.481(5) . ?
C18 C20 1.501(6) . ?
C21 C22 1.496(4) . ?
C22 C23 1.524(4) . ?
C22 C24 1.518(5) . ?
N9 C29 1.332(4) . ?
N9 C25 1.348(4) . ?
C25 C26 1.393(4) . ?
C26 C27 1.364(5) . ?
C27 C28 1.367(5) . ?
C28 C29 1.372(4) . ?
N10 C34 1.338(4) . ?
N10 C30 1.341(4) . ?
C30 C31 1.383(4) . ?
C31 C32 1.360(5) . ?
C32 C33 1.376(5) . ?
C33 C34 1.370(4) . ?
